data_9004618
loop_
_publ_author_name
'Cahill, C. L.'
'Krivovichev, S. V.'
'Burns, P. C.'
'Bekenova, G. K.'
'Shabanova, T. A.'

_publ_section_title
;The crystal structure of mitryaevaite,
 Al5(PO4)2[(P,S)O3(OH,O)]2F2(OH)2(H2O)8*6.48H2O, determined from a
 microcrystal using synchrotron radiation
;
_journal_name_full 'The Canadian Mineralogist'
_journal_page_first 179
_journal_page_last 186
_journal_paper_doi 10.2113/gscanmin.39.1.179
_journal_volume 39
_journal_year 2001
_chemical_formula_sum 'Al5 F2 H40 O32.48 P4'
_chemical_name_mineral Mitryaevaite
_space_group_IT_number 2
_symmetry_space_group_name_Hall '-P 1'
_symmetry_space_group_name_H-M 'P -1'
_cell_angle_alpha 77.036
_cell_angle_beta 73.989
_cell_angle_gamma 76.272
_cell_formula_units_Z 1
_cell_length_a 6.918
_cell_length_b 10.127
_cell_length_c 10.296
_cell_volume 663.714
_database_code_amcsd 0005711
_exptl_crystal_density_diffrn 2.144
_cod_original_formula_sum 'Al5 P4 O32.48 F2 H40'
_cod_database_code 9004618

loop_
_space_group_symop_operation_xyz
x,y,z
-x,-y,-z

loop_
_atom_site_aniso_label
_atom_site_aniso_U_11
_atom_site_aniso_U_22
_atom_site_aniso_U_33
_atom_site_aniso_U_12
_atom_site_aniso_U_13
_atom_site_aniso_U_23
Al1 0.00050 0.00080 0.00180 0.00000 -0.00050 0.00000
Al2 0.00010 0.00080 0.00180 0.00010 -0.00040 -0.00010
Al3 0.00020 0.00090 0.00200 0.00000 -0.00030 -0.00010
P1 0.00060 0.00080 0.00160 0.00000 -0.00040 0.00000
P2 0.00020 0.00070 0.00170 0.00000 -0.00040 0.00000
O1 0.00090 0.00090 0.00240 0.00010 -0.00010 -0.00010
O2 0.00020 0.00120 0.00230 -0.00030 -0.00010 0.00000
O3 0.00110 0.00170 0.00220 -0.00060 -0.00070 -0.00020
O-H4 0.00150 0.00180 0.00160 0.00010 -0.00040 0.00050
O5 0.00080 0.00140 0.00190 -0.00010 -0.00040 -0.00040
O6 0.00070 0.00100 0.00170 -0.00030 -0.00020 0.00010
O7 0.00010 0.00090 0.00260 -0.00010 -0.00050 -0.00020
O8 0.00020 0.00130 0.00220 -0.00010 -0.00060 0.00010
O-H9 0.00020 0.00120 0.00220 0.00000 0.00010 0.00000
F 0.00030 0.00110 0.00290 0.00000 -0.00030 -0.00010
Wat10 0.00120 0.00140 0.00210 -0.00010 -0.00050 -0.00030
Wat11 0.00100 0.00170 0.00230 0.00000 0.00010 -0.00010
Wat12 0.00210 0.00260 0.00260 -0.00080 -0.00130 0.00000
Wat13 0.00130 0.00260 0.00250 -0.00060 -0.00060 -0.00050
Wat14 0.00370 0.00340 0.00260 -0.00110 0.00030 -0.00060
Wat15 0.00270 0.00340 0.00370 -0.00080 -0.00170 0.00060
Wat16 0.00350 0.00310 0.00490 0.00080 0.00070 0.00140
Wat17 0.01400 0.00930 0.01800 -0.00050 -0.01200 -0.00330

loop_
_atom_site_label
_atom_site_fract_x
_atom_site_fract_y
_atom_site_fract_z
_atom_site_occupancy
_atom_site_U_iso_or_equiv
_atom_site_type_symbol
_atom_site_attached_hydrogens
Al1 0.02180 0.38400 0.21420 1.00000 ? Al 0
Al2 0.00000 0.00000 0.00000 1.00000 ? Al 0
Al3 0.49820 0.80200 -0.07380 1.00000 ? Al 0
P1 0.12430 0.05730 0.25640 1.00000 ? P 0
P2 0.10690 0.67040 0.04000 1.00000 ? P 0
O1 -0.00340 0.19990 0.27990 1.00000 ? O 0
O2 0.34540 0.06640 0.17840 1.00000 ? O 0
O3 0.02580 -0.01500 0.18170 1.00000 ? O 0
O-H4 0.13160 -0.03370 0.39880 1.00000 ? O 1
O5 -0.12340 0.39400 0.08440 1.00000 ? O 0
O6 0.02380 0.57490 0.17230 1.00000 ? O 0
O7 -0.03470 0.81310 0.03910 1.00000 ? O 0
O8 0.32500 0.68430 0.03870 1.00000 ? O 0
O-H9 0.27930 0.34200 0.09480 1.00000 ? O 1
F 0.27800 0.94660 -0.05730 1.00000 ? F 0
Wat10 0.55520 0.82350 0.09320 1.00000 ? O 2
Wat11 -0.23580 0.43120 0.34620 1.00000 ? O 2
Wat12 0.16150 0.37540 0.36040 1.00000 ? O 2
Wat13 0.42660 0.78550 -0.23990 1.00000 ? O 2
Wat14 0.14490 0.25320 0.62580 1.00000 ? O 2
Wat15 -0.59170 0.56450 0.29070 1.00000 ? O 2
Wat16 0.42100 -0.25210 0.44780 1.00000 ? O 2
Wat17 0.50000 0.00000 0.50000 0.48000 ? O 2
H1 -0.59200 0.63400 0.32100 1.00000 0.00170 H 0
H2 0.48200 0.89300 0.13500 1.00000 0.00350 H 0
H3 0.14200 0.31900 0.68500 1.00000 0.00210 H 0

loop_
_cod_changelog_entry_id
_cod_changelog_entry_author
_cod_changelog_entry_date
_cod_changelog_entry_text
1
;cod-tools version 3.8.0
Id: cif_guess_AMCSD_atom_types 9581 2023-05-17 12:35:41Z saulius
;
2023-05-18T11:38:21+03:00
;Derived atom types and hydrogen counts
from atom names that follow the AMCSD naming convention
(Wat == water, O-H == hydroxyl).
;
2
;cod-tools version 3.10.1
Id: cif_fix_AMCSD_aniso_labels 10200 2024-08-01 14:09:44Z saulius
;
2024-08-02T12:20:39+03:00
;Changed the following '_atom_site_aniso_label' values:
'OH4' -> 'O-H4'
'OH9' -> 'O-H9'
;

loop_
_cod_related_entry_id
_cod_related_entry_database
_cod_related_entry_code
1 AMCSD 0005711
